data_7220476
loop_
_publ_author_name
'inam, afreen'
'Van Zyl, Robyn L.'
'van Vuurenb, Natasha J.'
'Chen, Chien-Teng'
'Avecilla, Fernando'
'Agarwal, Subhash M.'
'Azam, Amir'

_publ_section_title
;
 Chloroquinoline-acetamide hybrids: A promising series of potential
 antiprotozoal agent
;
_journal_name_full 'RSC Adv.'
_journal_paper_doi 10.1039/C5RA05472A
_journal_year 2015
_chemical_formula_moiety 'C21 H20 Cl F N4 O, H2 O'
_chemical_formula_sum 'C21 H22 Cl F N4 O2'
_chemical_formula_weight 416.88
_chemical_name_systematic
; 
 ? 
;
_space_group_IT_number 2
_symmetry_cell_setting triclinic
_symmetry_space_group_name_Hall '-P 1'
_symmetry_space_group_name_H-M 'P -1'
_atom_sites_solution_hydrogens geom
_atom_sites_solution_primary direct
_atom_sites_solution_secondary difmap
_audit_creation_method SHELXL-97
_audit_update_record
;
2014-11-27 deposited with the CCDC.
2015-05-15 downloaded from the CCDC.
;
_cell_angle_alpha 97.023(2)
_cell_angle_beta 97.739(2)
_cell_angle_gamma 107.511(2)
_cell_formula_units_Z 2
_cell_length_a 6.7737(3)
_cell_length_b 9.6448(3)
_cell_length_c 15.8855(6)
_cell_measurement_reflns_used 5020
_cell_measurement_temperature 100(2)
_cell_measurement_theta_max 61.782
_cell_measurement_theta_min 4.473
_cell_volume 966.05(7)
_computing_cell_refinement ' SAINT V7.68A (Bruker: Madison, 2009 ) in Apex2 suite'
_computing_data_collection 'Apex2, Bruker Instrument Service v2010, 1-2'
_computing_data_reduction 'SAINT and XPREP Version 2008/2 (Sheldrick, Bruker AXS Inc.)'
_computing_molecular_graphics 'Bruker SHELXTL'
_computing_publication_material 'Bruker SHELXTL'
_computing_structure_refinement 'XL V2008/4 (G. M. Sheldrick, Acta Cryst. (2008). A64, 112-122)'
_computing_structure_solution 'XS V2008/1 (G. M. Sheldrick, Acta Cryst. (2008). A64, 112-122)'
_diffrn_ambient_temperature 100(2)
_diffrn_measured_fraction_theta_full 0.999
_diffrn_measured_fraction_theta_max 0.975
_diffrn_measurement_device_type 'CCD area detector'
_diffrn_measurement_method 'phi and omega scans'
_diffrn_radiation_monochromator graphite
_diffrn_radiation_source 'fine-focus sealed tube'
_diffrn_radiation_type MoK\a
_diffrn_radiation_wavelength 0.71073
_diffrn_reflns_av_R_equivalents 0.0467
_diffrn_reflns_av_sigmaI/netI 0.0533
_diffrn_reflns_limit_h_max 10
_diffrn_reflns_limit_h_min -10
_diffrn_reflns_limit_k_max 15
_diffrn_reflns_limit_k_min -15
_diffrn_reflns_limit_l_max 23
_diffrn_reflns_limit_l_min -25
_diffrn_reflns_number 31230
_diffrn_reflns_theta_full 25.00
_diffrn_reflns_theta_max 34.60
_diffrn_reflns_theta_min 1.31
_exptl_absorpt_coefficient_mu 0.234
_exptl_absorpt_correction_T_max 0.9165
_exptl_absorpt_correction_T_min 0.8922
_exptl_absorpt_correction_type multi-scan
_exptl_absorpt_process_details 'North et al., 1968'
_exptl_crystal_colour yellow
_exptl_crystal_density_diffrn 1.433
_exptl_crystal_density_method 'not measured'
_exptl_crystal_description Block
_exptl_crystal_F_000 436
_exptl_crystal_size_max 0.50
_exptl_crystal_size_mid 0.47
_exptl_crystal_size_min 0.38
_refine_diff_density_max 0.492
_refine_diff_density_min -0.315
_refine_diff_density_rms 0.067
_refine_ls_extinction_method none
_refine_ls_goodness_of_fit_ref 1.082
_refine_ls_hydrogen_treatment mixed
_refine_ls_matrix_type full
_refine_ls_number_parameters 268
_refine_ls_number_reflns 8055
_refine_ls_number_restraints 3
_refine_ls_restrained_S_all 1.082
_refine_ls_R_factor_all 0.0708
_refine_ls_R_factor_gt 0.0474
_refine_ls_shift/su_max 0.001
_refine_ls_shift/su_mean 0.000
_refine_ls_structure_factor_coef Fsqd
_refine_ls_weighting_details 'calc w=1/[\s^2^(Fo^2^)+(0.0590P)^2^+0.0588P] where P=(Fo^2^+2Fc^2^)/3'
_refine_ls_weighting_scheme calc
_refine_ls_wR_factor_gt 0.1162
_refine_ls_wR_factor_ref 0.1267
_reflns_number_gt 5880
_reflns_number_total 8055
_reflns_threshold_expression >2sigma(I)
_cod_data_source_file c5ra05472a3.cif
_cod_data_source_block a7
_cod_depositor_comments
;
The following automatic conversions were performed:

'_symmetry_cell_setting' value 'Triclinic' changed to 'triclinic'
according to
/usr/data/users/saulius/crontab/automatic-downloads/rss-feeds/RSC/lib/dictionaries/cif_core.dic
dictionary named 'cif_core.dic' version 2.4.2 from 2011-04-26.

Automatic conversion script
Id: cif_fix_values 3271 2015-04-21 07:52:19Z andrius 
;
_cod_original_cell_volume 966.05(6)
_cod_original_sg_symbol_Hall -P1
_cod_original_sg_symbol_H-M P-1
_cod_database_code 7220476

loop_
_symmetry_equiv_pos_as_xyz
'x, y, z'
'-x, -y, -z'

loop_
_atom_site_label
_atom_site_type_symbol
_atom_site_fract_x
_atom_site_fract_y
_atom_site_fract_z
_atom_site_U_iso_or_equiv
_atom_site_adp_type
_atom_site_occupancy
_atom_site_symmetry_multiplicity
_atom_site_calc_flag
_atom_site_refinement_flags
Cl1 Cl 0.03123(5) -0.31808(3) 0.483374(19) 0.02323(8) Uani 1 1 d .
F1 F 1.79188(13) 1.44441(9) 1.05156(5) 0.0317(2) Uani 1 1 d .
O1W O 0.54380(14) 0.80610(9) 0.72232(6) 0.02060(18) Uani 1 1 d D
H1WA H 0.615(2) 0.8817(12) 0.7069(10) 0.031 Uiso 1 1 d D
H1WB H 0.633(2) 0.7664(16) 0.7354(10) 0.031 Uiso 1 1 d D
O1 O 0.98011(14) 0.89115(10) 0.85728(6) 0.0248(2) Uani 1 1 d .
N1 N 0.46979(15) 0.36138(10) 0.72865(6) 0.01517(18) Uani 1 1 d .
C1 C 0.09732(19) -0.14798(12) 0.55001(7) 0.0165(2) Uani 1 1 d .
N2 N 0.82132(15) 0.62500(10) 0.74665(6) 0.01468(18) Uani 1 1 d .
C2 C -0.05419(19) -0.10846(12) 0.58548(7) 0.0165(2) Uani 1 1 d .
H2 H -0.1932 -0.1704 0.5728 0.020 Uiso 1 1 calc R
N3 N 1.31856(16) 0.91851(10) 0.83991(6) 0.01757(19) Uani 1 1 d .
H3 H 1.3920 0.8768 0.8122 0.021 Uiso 1 1 calc R
C3 C 0.00299(18) 0.02850(12) 0.64204(7) 0.0143(2) Uani 1 1 d .
N4 N -0.15083(16) 0.05915(10) 0.68089(6) 0.01670(18) Uani 1 1 d .
C4 C 0.21322(17) 0.12407(11) 0.65766(7) 0.01378(19) Uani 1 1 d .
C5 C 0.26560(18) 0.26127(12) 0.71555(7) 0.01410(19) Uani 1 1 d .
C6 C 0.53010(18) 0.47511(12) 0.80569(7) 0.0169(2) Uani 1 1 d .
H6A H 0.4934 0.4303 0.8553 0.020 Uiso 1 1 calc R
H6B H 0.4548 0.5452 0.7983 0.020 Uiso 1 1 calc R
C7 C 0.76440(18) 0.55395(13) 0.82046(7) 0.0172(2) Uani 1 1 d .
H7A H 0.8055 0.6279 0.8724 0.021 Uiso 1 1 calc R
H7B H 0.8392 0.4838 0.8284 0.021 Uiso 1 1 calc R
C8 C 1.04585(18) 0.70402(12) 0.76042(7) 0.0167(2) Uani 1 1 d .
H8A H 1.0851 0.7257 0.7058 0.020 Uiso 1 1 calc R
H8B H 1.1227 0.6414 0.7816 0.020 Uiso 1 1 calc R
C9 C 1.10878(18) 0.84789(12) 0.82457(7) 0.0164(2) Uani 1 1 d .
C10 C 1.43117(18) 1.05235(12) 0.89589(7) 0.0154(2) Uani 1 1 d .
C11 C 1.65002(19) 1.09370(13) 0.90893(8) 0.0192(2) Uani 1 1 d .
H11 H 1.7143 1.0320 0.8824 0.023 Uiso 1 1 calc R
C12 C 1.7728(2) 1.22590(14) 0.96107(8) 0.0224(2) Uani 1 1 d .
H12 H 1.9189 1.2548 0.9690 0.027 Uiso 1 1 calc R
C13 C 1.6732(2) 1.31310(13) 1.00065(8) 0.0208(2) Uani 1 1 d .
C14 C 1.4586(2) 1.27405(14) 0.99093(8) 0.0222(2) Uani 1 1 d .
H14 H 1.3962 1.3350 1.0194 0.027 Uiso 1 1 calc R
C15 C 1.3353(2) 1.14242(13) 0.93802(8) 0.0207(2) Uani 1 1 d .
H15 H 1.1894 1.1145 0.9308 0.025 Uiso 1 1 calc R
C16 C 0.75882(18) 0.51202(12) 0.66864(7) 0.0163(2) Uani 1 1 d .
H16A H 0.8357 0.4426 0.6748 0.020 Uiso 1 1 calc R
H16B H 0.7939 0.5583 0.6193 0.020 Uiso 1 1 calc R
C17 C 0.52497(18) 0.43053(12) 0.65347(7) 0.0162(2) Uani 1 1 d .
H17A H 0.4477 0.4989 0.6442 0.019 Uiso 1 1 calc R
H17B H 0.4861 0.3552 0.6023 0.019 Uiso 1 1 calc R
C18 C 0.11085(19) 0.28426(12) 0.75789(7) 0.0168(2) Uani 1 1 d .
H18 H 0.1410 0.3676 0.7998 0.020 Uiso 1 1 calc R
C19 C -0.09181(19) 0.18181(12) 0.73754(8) 0.0177(2) Uani 1 1 d .
H19 H -0.1933 0.2020 0.7664 0.021 Uiso 1 1 calc R
C20 C 0.36442(18) 0.07603(12) 0.62000(7) 0.0164(2) Uani 1 1 d .
H20 H 0.5039 0.1369 0.6309 0.020 Uiso 1 1 calc R
C21 C 0.30867(19) -0.05818(12) 0.56786(7) 0.0175(2) Uani 1 1 d .
H21 H 0.4097 -0.0897 0.5445 0.021 Uiso 1 1 calc R

loop_
_atom_site_aniso_label
_atom_site_aniso_U_11
_atom_site_aniso_U_22
_atom_site_aniso_U_33
_atom_site_aniso_U_23
_atom_site_aniso_U_13
_atom_site_aniso_U_12
Cl1 0.02997(17) 0.01482(13) 0.02443(15) -0.00071(10) 0.00888(12) 0.00643(11)
F1 0.0254(4) 0.0288(4) 0.0298(4) -0.0116(3) -0.0015(3) 0.0018(3)
O1W 0.0155(4) 0.0176(4) 0.0308(5) 0.0063(3) 0.0081(4) 0.0059(3)
O1 0.0145(4) 0.0244(4) 0.0328(5) -0.0052(4) 0.0060(4) 0.0057(3)
N1 0.0134(4) 0.0160(4) 0.0141(4) 0.0016(3) 0.0040(3) 0.0016(3)
C1 0.0208(6) 0.0124(4) 0.0174(5) 0.0030(4) 0.0059(4) 0.0058(4)
N2 0.0130(4) 0.0148(4) 0.0152(4) 0.0015(3) 0.0047(3) 0.0025(3)
C2 0.0161(5) 0.0136(4) 0.0195(5) 0.0035(4) 0.0039(4) 0.0037(4)
N3 0.0130(4) 0.0160(4) 0.0226(5) -0.0004(4) 0.0058(4) 0.0035(3)
C3 0.0138(5) 0.0134(4) 0.0173(5) 0.0051(4) 0.0043(4) 0.0053(4)
N4 0.0128(4) 0.0156(4) 0.0231(5) 0.0042(4) 0.0063(4) 0.0050(3)
C4 0.0125(5) 0.0137(4) 0.0160(5) 0.0036(4) 0.0039(4) 0.0044(4)
C5 0.0124(5) 0.0143(4) 0.0158(5) 0.0034(4) 0.0033(4) 0.0041(4)
C6 0.0152(5) 0.0186(5) 0.0144(5) 0.0001(4) 0.0040(4) 0.0021(4)
C7 0.0143(5) 0.0197(5) 0.0154(5) 0.0020(4) 0.0029(4) 0.0026(4)
C8 0.0121(5) 0.0169(5) 0.0207(5) 0.0019(4) 0.0052(4) 0.0038(4)
C9 0.0139(5) 0.0175(5) 0.0184(5) 0.0039(4) 0.0036(4) 0.0051(4)
C10 0.0139(5) 0.0154(5) 0.0161(5) 0.0027(4) 0.0030(4) 0.0034(4)
C11 0.0152(5) 0.0217(5) 0.0205(5) 0.0013(4) 0.0049(4) 0.0057(4)
C12 0.0147(5) 0.0265(6) 0.0226(6) -0.0002(5) 0.0019(4) 0.0040(5)
C13 0.0209(6) 0.0207(5) 0.0161(5) -0.0007(4) -0.0003(4) 0.0028(4)
C14 0.0216(6) 0.0204(5) 0.0232(6) -0.0010(4) 0.0045(5) 0.0065(5)
C15 0.0159(5) 0.0203(5) 0.0252(6) 0.0006(4) 0.0044(4) 0.0059(4)
C16 0.0164(5) 0.0167(5) 0.0155(5) 0.0015(4) 0.0057(4) 0.0041(4)
C17 0.0162(5) 0.0167(5) 0.0143(5) 0.0023(4) 0.0035(4) 0.0031(4)
C18 0.0166(5) 0.0156(5) 0.0187(5) 0.0013(4) 0.0057(4) 0.0054(4)
C19 0.0157(5) 0.0175(5) 0.0217(5) 0.0035(4) 0.0074(4) 0.0062(4)
C20 0.0127(5) 0.0174(5) 0.0200(5) 0.0037(4) 0.0049(4) 0.0051(4)
C21 0.0179(5) 0.0174(5) 0.0201(5) 0.0040(4) 0.0077(4) 0.0081(4)

loop_
_atom_type_symbol
_atom_type_description
_atom_type_scat_dispersion_real
_atom_type_scat_dispersion_imag
_atom_type_scat_source
C C 0.0033 0.0016 'International Tables Vol C Tables 4.2.6.8 and 6.1.1.4'
H H 0.0000 0.0000 'International Tables Vol C Tables 4.2.6.8 and 6.1.1.4'
N N 0.0061 0.0033 'International Tables Vol C Tables 4.2.6.8 and 6.1.1.4'
O O 0.0106 0.0060 'International Tables Vol C Tables 4.2.6.8 and 6.1.1.4'
F F 0.0171 0.0103 'International Tables Vol C Tables 4.2.6.8 and 6.1.1.4'
Cl Cl 0.1484 0.1585 'International Tables Vol C Tables 4.2.6.8 and 6.1.1.4'

loop_
_geom_angle_atom_site_label_1
_geom_angle_atom_site_label_2
_geom_angle_atom_site_label_3
_geom_angle
H1WA O1W H1WB 101.7(14)
C5 N1 C6 115.86(9)
C5 N1 C17 114.69(9)
C6 N1 C17 109.46(9)
C2 C1 C21 122.24(10)
C2 C1 Cl1 119.57(9)
C21 C1 Cl1 118.14(9)
C8 N2 C7 111.16(9)
C8 N2 C16 110.26(9)
C7 N2 C16 109.03(9)
C1 C2 C3 119.05(11)
C1 C2 H2 120.5
C3 C2 H2 120.5
C9 N3 C10 127.70(10)
C9 N3 H3 116.1
C10 N3 H3 116.1
N4 C3 C4 123.20(10)
N4 C3 C2 117.10(10)
C4 C3 C2 119.68(10)
C19 N4 C3 116.27(10)
C3 C4 C20 118.64(10)
C3 C4 C5 118.15(9)
C20 C4 C5 123.08(10)
C18 C5 N1 123.56(10)
C18 C5 C4 117.07(10)
N1 C5 C4 119.33(9)
N1 C6 C7 109.38(9)
N1 C6 H6A 109.8
C7 C6 H6A 109.8
N1 C6 H6B 109.8
C7 C6 H6B 109.8
H6A C6 H6B 108.2
N2 C7 C6 110.34(9)
N2 C7 H7A 109.6
C6 C7 H7A 109.6
N2 C7 H7B 109.6
C6 C7 H7B 109.6
H7A C7 H7B 108.1
N2 C8 C9 112.33(9)
N2 C8 H8A 109.1
C9 C8 H8A 109.1
N2 C8 H8B 109.1
C9 C8 H8B 109.1
H8A C8 H8B 107.9
O1 C9 N3 125.32(11)
O1 C9 C8 122.35(11)
N3 C9 C8 112.33(9)
C15 C10 C11 119.56(11)
C15 C10 N3 123.53(11)
C11 C10 N3 116.90(10)
C12 C11 C10 120.61(11)
C12 C11 H11 119.7
C10 C11 H11 119.7
C13 C12 C11 118.31(12)
C13 C12 H12 120.8
C11 C12 H12 120.8
F1 C13 C14 118.38(11)
F1 C13 C12 119.05(11)
C14 C13 C12 122.57(11)
C13 C14 C15 119.20(11)
C13 C14 H14 120.4
C15 C14 H14 120.4
C14 C15 C10 119.71(12)
C14 C15 H15 120.1
C10 C15 H15 120.1
N2 C16 C17 110.50(9)
N2 C16 H16A 109.6
C17 C16 H16A 109.6
N2 C16 H16B 109.6
C17 C16 H16B 109.6
H16A C16 H16B 108.1
N1 C17 C16 109.92(9)
N1 C17 H17A 109.7
C16 C17 H17A 109.7
N1 C17 H17B 109.7
C16 C17 H17B 109.7
H17A C17 H17B 108.2
C5 C18 C19 119.65(10)
C5 C18 H18 120.2
C19 C18 H18 120.2
N4 C19 C18 125.34(10)
N4 C19 H19 117.3
C18 C19 H19 117.3
C21 C20 C4 121.05(11)
C21 C20 H20 119.5
C4 C20 H20 119.5
C20 C21 C1 119.22(10)
C20 C21 H21 120.4
C1 C21 H21 120.4

loop_
_geom_bond_atom_site_label_1
_geom_bond_atom_site_label_2
_geom_bond_distance
Cl1 C1 1.7373(11)
F1 C13 1.3659(14)
O1W H1WA 0.831(9)
O1W H1WB 0.824(9)
O1 C9 1.2212(14)
N1 C5 1.3994(14)
N1 C6 1.4613(14)
N1 C17 1.4751(14)
C1 C2 1.3619(16)
C1 C21 1.4016(17)
N2 C8 1.4539(15)
N2 C7 1.4670(15)
N2 C16 1.4674(14)
C2 C3 1.4178(15)
C2 H2 0.9300
N3 C9 1.3514(15)
N3 C10 1.4082(14)
N3 H3 0.8600
C3 N4 1.3668(14)
C3 C4 1.4135(15)
N4 C19 1.3142(14)
C4 C20 1.4158(15)
C4 C5 1.4334(14)
C5 C18 1.3761(15)
C6 C7 1.5106(16)
C6 H6A 0.9700
C6 H6B 0.9700
C7 H7A 0.9700
C7 H7B 0.9700
C8 C9 1.5254(15)
C8 H8A 0.9700
C8 H8B 0.9700
C10 C15 1.3923(16)
C10 C11 1.3931(16)
C11 C12 1.3862(17)
C11 H11 0.9300
C12 C13 1.3724(17)
C12 H12 0.9300
C13 C14 1.3693(18)
C14 C15 1.3884(17)
C14 H14 0.9300
C15 H15 0.9300
C16 C17 1.5121(16)
C16 H16A 0.9700
C16 H16B 0.9700
C17 H17A 0.9700
C17 H17B 0.9700
C18 C19 1.3969(16)
C18 H18 0.9300
C19 H19 0.9300
C20 C21 1.3651(15)
C20 H20 0.9300
C21 H21 0.9300

loop_
_geom_hbond_atom_site_label_D
_geom_hbond_atom_site_label_H
_geom_hbond_atom_site_label_A
_geom_hbond_distance_DH
_geom_hbond_distance_HA
_geom_hbond_distance_DA
_geom_hbond_angle_DHA
_geom_hbond_site_symmetry_A
O1W H1WA N4 0.831(9) 2.080(10) 2.8965(13) 167.5(16) 1_665
O1W H1WB N2 0.824(9) 2.137(9) 2.9461(13) 167.3(15) .
N3 H3 O1W 0.86 2.03 2.8740(13) 165.1 1_655

loop_
_geom_torsion_atom_site_label_1
_geom_torsion_atom_site_label_2
_geom_torsion_atom_site_label_3
_geom_torsion_atom_site_label_4
_geom_torsion
C21 C1 C2 C3 0.39(17)
Cl1 C1 C2 C3 177.92(8)
C1 C2 C3 N4 -175.53(10)
C1 C2 C3 C4 2.71(16)
C4 C3 N4 C19 -2.68(16)
C2 C3 N4 C19 175.50(10)
N4 C3 C4 C20 174.47(11)
C2 C3 C4 C20 -3.66(16)
N4 C3 C4 C5 -1.55(16)
C2 C3 C4 C5 -179.68(10)
C6 N1 C5 C18 15.36(16)
C17 N1 C5 C18 -113.71(12)
C6 N1 C5 C4 -162.16(10)
C17 N1 C5 C4 68.76(13)
C3 C4 C5 C18 5.67(16)
C20 C4 C5 C18 -170.15(11)
C3 C4 C5 N1 -176.64(10)
C20 C4 C5 N1 7.53(16)
C5 N1 C6 C7 168.66(9)
C17 N1 C6 C7 -59.77(12)
C8 N2 C7 C6 178.85(9)
C16 N2 C7 C6 -59.39(12)
N1 C6 C7 N2 60.67(12)
C7 N2 C8 C9 -74.76(12)
C16 N2 C8 C9 164.21(9)
C10 N3 C9 O1 0.7(2)
C10 N3 C9 C8 -179.21(10)
N2 C8 C9 O1 -2.33(17)
N2 C8 C9 N3 177.60(10)
C9 N3 C10 C15 -7.51(19)
C9 N3 C10 C11 172.16(11)
C15 C10 C11 C12 -2.21(18)
N3 C10 C11 C12 178.11(11)
C10 C11 C12 C13 1.27(19)
C11 C12 C13 F1 -179.35(11)
C11 C12 C13 C14 0.4(2)
F1 C13 C14 C15 178.69(11)
C12 C13 C14 C15 -1.0(2)
C13 C14 C15 C10 0.07(19)
C11 C10 C15 C14 1.52(18)
N3 C10 C15 C14 -178.83(11)
C8 N2 C16 C17 -179.41(9)
C7 N2 C16 C17 58.29(12)
C5 N1 C17 C16 -168.90(9)
C6 N1 C17 C16 58.91(12)
N2 C16 C17 N1 -58.46(12)
N1 C5 C18 C19 176.73(11)
C4 C5 C18 C19 -5.70(17)
C3 N4 C19 C18 2.81(18)
C5 C18 C19 N4 1.48(19)
C3 C4 C20 C21 1.58(17)
C5 C4 C20 C21 177.39(10)
C4 C20 C21 C1 1.45(17)
C2 C1 C21 C20 -2.49(18)
Cl1 C1 C21 C20 179.94(9)
